data_2209259
loop_
_publ_author_name
'Butt, M. Saeed'
'Akhtar, Zareen'
'Bolte, Michael'
'Khawar Rauf, M.'
Zafar-uz-Zaman,M

_publ_section_title
;
 Bis(4-aminophenoxy)methane
;
_journal_coeditor_code LH2080
_journal_issue 6
_journal_name_full 'Acta Crystallographica Section E'
_journal_page_first o2541
_journal_page_last o2543
_journal_paper_doi 10.1107/S1600536806019258
_journal_volume 62
_journal_year 2006
_chemical_formula_iupac 'C13 H14 N2 O2'
_chemical_formula_moiety 'C13 H14 N2 O2'
_chemical_formula_sum 'C13 H14 N2 O2'
_chemical_formula_weight 230.26
_chemical_name_common 'Bis (4- aminophenoxy) methane'
_chemical_name_systematic
;
Bis(4-aminophenoxy)methane
;
_space_group_IT_number 15
_symmetry_cell_setting monoclinic
_symmetry_space_group_name_Hall '-C 2yc'
_symmetry_space_group_name_H-M 'C 1 2/c 1'
_atom_sites_solution_hydrogens geom
_atom_sites_solution_primary direct
_atom_sites_solution_secondary difmap
_audit_creation_method SHELXL-97
_cell_angle_alpha 90.00
_cell_angle_beta 109.867(9)
_cell_angle_gamma 90.00
_cell_formula_units_Z 16
_cell_length_a 29.375(4)
_cell_length_b 9.6601(10)
_cell_length_c 17.090(2)
_cell_measurement_reflns_used 5124
_cell_measurement_temperature 173(2)
_cell_measurement_theta_max 25.6
_cell_measurement_theta_min 4.2
_cell_volume 4560.9(10)
_computing_cell_refinement X-AREA
_computing_data_collection 'X-AREA (Stoe & Cie, 2001)'
_computing_data_reduction X-AREA
_computing_molecular_graphics 'XP in SHELXTL-Plus (Sheldrick, 1991)'
_computing_publication_material SHELXL97
_computing_structure_refinement 'SHELXL97 (Sheldrick, 1997)'
_computing_structure_solution 'SHELXS97 (Sheldrick, 1990)'
_diffrn_ambient_temperature 173(2)
_diffrn_measured_fraction_theta_full 0.996
_diffrn_measured_fraction_theta_max 0.988
_diffrn_measurement_device_type 'Stoe IPDS-II two-circle'
_diffrn_measurement_method \w
_diffrn_radiation_monochromator graphite
_diffrn_radiation_source 'fine-focus sealed tube'
_diffrn_radiation_type MoK\a
_diffrn_radiation_wavelength 0.71073
_diffrn_reflns_av_R_equivalents 0.0971
_diffrn_reflns_av_sigmaI/netI 0.1150
_diffrn_reflns_limit_h_max 35
_diffrn_reflns_limit_h_min -35
_diffrn_reflns_limit_k_max 11
_diffrn_reflns_limit_k_min -11
_diffrn_reflns_limit_l_max 17
_diffrn_reflns_limit_l_min -20
_diffrn_reflns_number 13252
_diffrn_reflns_theta_full 25.00
_diffrn_reflns_theta_max 25.59
_diffrn_reflns_theta_min 3.46
_diffrn_standards_number 0
_exptl_absorpt_coefficient_mu 0.092
_exptl_absorpt_correction_type none
_exptl_crystal_colour colourless
_exptl_crystal_density_diffrn 1.341
_exptl_crystal_density_method 'not measured'
_exptl_crystal_description needle
_exptl_crystal_F_000 1952
_exptl_crystal_size_max 0.18
_exptl_crystal_size_mid 0.09
_exptl_crystal_size_min 0.07
_refine_diff_density_max 0.224
_refine_diff_density_min -0.219
_refine_ls_extinction_coef 0.00159(14)
_refine_ls_extinction_expression Fc^*^=kFc[1+0.001xFc^2^\l^3^/sin(2\q)]^-1/4^
_refine_ls_extinction_method SHELXL97
_refine_ls_goodness_of_fit_ref 0.848
_refine_ls_hydrogen_treatment mixed
_refine_ls_matrix_type full
_refine_ls_number_parameters 333
_refine_ls_number_reflns 4243
_refine_ls_number_restraints 8
_refine_ls_restrained_S_all 0.848
_refine_ls_R_factor_all 0.1605
_refine_ls_R_factor_gt 0.0504
_refine_ls_shift/su_max 0.001
_refine_ls_shift/su_mean 0.000
_refine_ls_structure_factor_coef Fsqd
_refine_ls_weighting_details 'calc w=1/[\s^2^(Fo^2^)+(0.0464P)^2^] where P=(Fo^2^+2Fc^2^)/3'
_refine_ls_weighting_scheme calc
_refine_ls_wR_factor_gt 0.1011
_refine_ls_wR_factor_ref 0.1287
_reflns_number_gt 1628
_reflns_number_total 4243
_reflns_threshold_expression I>2\s(I)
_cod_data_source_file lh2080.cif
_cod_data_source_block I
_cod_original_sg_symbol_H-M 'C 2/c'
_cod_database_code 2209259
_cod_database_fobs_code 2209259

loop_
_symmetry_equiv_pos_as_xyz
'x, y, z'
'-x, y, -z+1/2'
'x+1/2, y+1/2, z'
'-x+1/2, y+1/2, -z+1/2'
'-x, -y, -z'
'x, -y, z-1/2'
'-x+1/2, -y+1/2, -z'
'x+1/2, -y+1/2, z-1/2'

loop_
_atom_site_type_symbol
_atom_site_label
_atom_site_fract_x
_atom_site_fract_y
_atom_site_fract_z
_atom_site_U_iso_or_equiv
_atom_site_adp_type
_atom_site_calc_flag
_atom_site_refinement_flags
_atom_site_occupancy
C C1 0.24582(12) 0.3880(4) 0.2441(2) 0.0270(11) Uani d . 1
H H1C 0.2729 0.3246 0.2473 0.032 Uiso calc R 1
H H1D 0.2170 0.3312 0.2397 0.032 Uiso calc R 1
O O1 0.23574(8) 0.4728(2) 0.17236(18) 0.0258(7) Uani d . 1
O O2 0.25836(8) 0.4699(2) 0.31762(18) 0.0282(7) Uani d . 1
N N1 0.38462(11) 0.6598(3) 0.0623(2) 0.0267(8) Uani d D 1
H H1A 0.3810(11) 0.7491(16) 0.043(2) 0.032 Uiso d D 1
H H1B 0.4146(6) 0.638(3) 0.0977(17) 0.032 Uiso d D 1
N N2 0.11562(11) 0.6703(3) 0.4393(2) 0.0260(8) Uani d D 1
H H2A 0.0848(6) 0.687(3) 0.4047(18) 0.031 Uiso d D 1
H H2B 0.1272(11) 0.734(3) 0.4807(15) 0.031 Uiso d D 1
C C11 0.27526(12) 0.5194(3) 0.1508(2) 0.0185(9) Uani d . 1
C C12 0.31559(11) 0.4372(3) 0.1600(2) 0.0230(8) Uani d . 1
H H12 0.3183 0.3481 0.1846 0.028 Uiso calc R 1
C C13 0.35204(11) 0.4877(3) 0.1323(2) 0.0218(8) Uani d . 1
H H13 0.3799 0.4324 0.1392 0.026 Uiso calc R 1
C C14 0.34842(13) 0.6174(4) 0.0948(3) 0.0202(9) Uani d . 1
C C15 0.30782(11) 0.6977(3) 0.0861(2) 0.0210(8) Uani d . 1
H H15 0.3048 0.7865 0.0609 0.025 Uiso calc R 1
C C16 0.27145(11) 0.6488(3) 0.1140(2) 0.0228(9) Uani d . 1
H H16 0.2438 0.7046 0.1079 0.027 Uiso calc R 1
C C21 0.22089(12) 0.5220(3) 0.3434(3) 0.0193(9) Uani d . 1
C C22 0.23467(11) 0.5686(3) 0.4245(2) 0.0221(8) Uani d . 1
H H22 0.2678 0.5673 0.4587 0.027 Uiso calc R 1
C C23 0.19963(11) 0.6175(3) 0.4559(2) 0.0217(8) Uani d . 1
H H23 0.2091 0.6478 0.5120 0.026 Uiso calc R 1
C C24 0.15053(13) 0.6228(3) 0.4056(3) 0.0204(9) Uani d . 1
C C25 0.13789(11) 0.5763(3) 0.3240(2) 0.0224(8) Uani d . 1
H H25 0.1049 0.5786 0.2893 0.027 Uiso calc R 1
C C26 0.17247(10) 0.5264(3) 0.2918(2) 0.0221(8) Uani d . 1
H H26 0.1632 0.4959 0.2357 0.026 Uiso calc R 1
C C1A 0.0000 0.6430(5) 0.7500 0.0278(14) Uani d S 1
H H1A3 -0.0279 0.5824 0.7461 0.033 Uiso d R 1
O O1A -0.01139(9) 0.7219(2) 0.67631(18) 0.0273(7) Uani d . 1
N N1A 0.13880(11) 0.9107(3) 0.5696(2) 0.0263(8) Uani d D 1
H H1A1 0.1261(10) 0.978(3) 0.5301(16) 0.032 Uiso d D 1
H H1A2 0.1663(7) 0.941(3) 0.6104(16) 0.032 Uiso d D 1
C C11A 0.02832(13) 0.7705(3) 0.6557(3) 0.0214(10) Uani d . 1
C C12A 0.07581(11) 0.7701(3) 0.7093(2) 0.0204(8) Uani d . 1
H H12A 0.0835 0.7375 0.7648 0.025 Uiso calc R 1
C C13A 0.11226(11) 0.8184(3) 0.6807(2) 0.0199(8) Uani d . 1
H H13A 0.1449 0.8182 0.7174 0.024 Uiso calc R 1
C C14A 0.10169(12) 0.8671(4) 0.5992(3) 0.0186(9) Uani d . 1
C C15A 0.05346(11) 0.8677(3) 0.5471(2) 0.0220(8) Uani d . 1
H H15A 0.0455 0.9015 0.4919 0.026 Uiso calc R 1
C C16A 0.01668(11) 0.8199(3) 0.5745(2) 0.0191(8) Uani d . 1
H H16A -0.0160 0.8208 0.5382 0.023 Uiso calc R 1
C C1B 0.5000 0.6154(5) 0.7500 0.0293(14) Uani d S 1
H H1B3 0.4724 0.5551 0.7479 0.035 Uiso d R 1
O O1B 0.51277(9) 0.6975(2) 0.82291(18) 0.0275(7) Uani d . 1
N N1B 0.37199(11) 0.9180(3) 0.9435(2) 0.0304(9) Uani d D 1
H H1B1 0.3794(11) 1.0052(17) 0.964(2) 0.036 Uiso d D 1
H H1B2 0.3433(7) 0.916(3) 0.9017(16) 0.036 Uiso d D 1
C C11B 0.47434(12) 0.7525(4) 0.8445(3) 0.0218(10) Uani d . 1
C C12B 0.48213(11) 0.8810(3) 0.8828(2) 0.0223(8) Uani d . 1
H H12B 0.5110 0.9304 0.8881 0.027 Uiso calc R 1
C C13B 0.44787(11) 0.9388(3) 0.9137(2) 0.0227(9) Uani d . 1
H H13B 0.4536 1.0271 0.9397 0.027 Uiso calc R 1
C C14B 0.40527(13) 0.8670(4) 0.9065(3) 0.0210(9) Uani d . 1
C C15B 0.39824(11) 0.7374(3) 0.8686(2) 0.0244(9) Uani d . 1
H H15B 0.3697 0.6867 0.8639 0.029 Uiso calc R 1
C C16B 0.43219(11) 0.6803(3) 0.8373(2) 0.0218(8) Uani d . 1
H H16B 0.4265 0.5922 0.8111 0.026 Uiso calc R 1

loop_
_atom_site_aniso_label
_atom_site_aniso_U_11
_atom_site_aniso_U_22
_atom_site_aniso_U_33
_atom_site_aniso_U_12
_atom_site_aniso_U_13
_atom_site_aniso_U_23
C1 0.033(2) 0.026(2) 0.028(3) -0.0036(15) 0.017(2) -0.0019(19)
O1 0.0240(13) 0.0346(14) 0.0220(18) -0.0028(11) 0.0120(12) 0.0011(14)
O2 0.0223(14) 0.0391(15) 0.0256(19) 0.0003(12) 0.0113(13) -0.0011(15)
N1 0.0250(17) 0.0310(18) 0.026(2) 0.0008(15) 0.0108(16) 0.0006(18)
N2 0.0240(17) 0.0276(18) 0.029(2) 0.0000(15) 0.0125(16) -0.0041(17)
C11 0.019(2) 0.0236(19) 0.014(3) -0.0022(15) 0.0068(17) -0.0081(18)
C12 0.032(2) 0.0190(18) 0.021(2) 0.0028(14) 0.0125(17) 0.0016(17)
C13 0.0255(18) 0.0229(19) 0.019(2) 0.0044(14) 0.0104(16) 0.0009(17)
C14 0.023(2) 0.022(2) 0.018(3) -0.0037(16) 0.0098(18) -0.0034(19)
C15 0.0276(19) 0.0198(18) 0.015(2) 0.0011(14) 0.0062(16) -0.0004(16)
C16 0.0265(19) 0.0206(18) 0.022(2) 0.0054(14) 0.0095(16) -0.0009(17)
C21 0.021(2) 0.0207(18) 0.019(3) -0.0011(15) 0.0105(18) 0.0049(19)
C22 0.0201(17) 0.0261(19) 0.018(2) -0.0013(14) 0.0035(15) 0.0046(18)
C23 0.0253(18) 0.0199(17) 0.020(2) -0.0012(14) 0.0073(16) 0.0012(17)
C24 0.027(2) 0.0130(18) 0.026(3) -0.0036(15) 0.0150(19) 0.0001(19)
C25 0.0162(16) 0.0224(18) 0.027(2) -0.0004(14) 0.0052(15) 0.0055(18)
C26 0.0245(18) 0.0216(17) 0.017(2) -0.0030(14) 0.0026(15) 0.0025(17)
C1A 0.040(3) 0.020(3) 0.031(4) 0.000 0.022(3) 0.000
O1A 0.0236(14) 0.0366(15) 0.026(2) -0.0009(12) 0.0140(13) 0.0014(15)
N1A 0.0259(18) 0.0306(19) 0.027(2) -0.0052(15) 0.0151(16) 0.0001(18)
C11A 0.023(2) 0.0212(19) 0.024(3) -0.0014(16) 0.014(2) -0.003(2)
C12A 0.0248(18) 0.0221(18) 0.017(2) 0.0019(14) 0.0106(16) 0.0016(17)
C13A 0.0200(17) 0.0180(17) 0.022(2) 0.0016(13) 0.0074(15) -0.0035(17)
C14A 0.0176(18) 0.0201(19) 0.019(3) -0.0007(15) 0.0074(17) -0.0068(19)
C15A 0.0289(19) 0.0211(18) 0.016(2) 0.0027(14) 0.0078(16) 0.0008(17)
C16A 0.0138(17) 0.0176(17) 0.024(2) 0.0020(13) 0.0041(15) -0.0012(17)
C1B 0.042(3) 0.027(3) 0.026(4) 0.000 0.021(3) 0.000
O1B 0.0252(14) 0.0404(16) 0.0200(18) 0.0036(11) 0.0116(13) 0.0000(14)
N1B 0.0311(18) 0.0282(18) 0.035(3) 0.0024(15) 0.0158(17) -0.0037(19)
C11B 0.024(2) 0.0222(19) 0.022(3) 0.0000(16) 0.0110(19) 0.0005(19)
C12B 0.0190(17) 0.0277(19) 0.020(2) -0.0029(14) 0.0056(15) 0.0053(18)
C13B 0.0284(19) 0.0159(18) 0.023(2) -0.0042(14) 0.0073(16) 0.0005(16)
C14B 0.026(2) 0.021(2) 0.016(3) 0.0045(15) 0.0064(18) 0.0041(18)
C15B 0.0205(18) 0.027(2) 0.026(3) -0.0051(14) 0.0077(16) 0.0018(18)
C16B 0.028(2) 0.0190(18) 0.020(2) -0.0046(14) 0.0096(17) -0.0010(17)

loop_
_atom_type_symbol
_atom_type_description
_atom_type_scat_dispersion_real
_atom_type_scat_dispersion_imag
_atom_type_scat_source
C C 0.0033 0.0016 'International Tables Vol C Tables 4.2.6.8 and 6.1.1.4'
H H 0.0000 0.0000 'International Tables Vol C Tables 4.2.6.8 and 6.1.1.4'
N N 0.0061 0.0033 'International Tables Vol C Tables 4.2.6.8 and 6.1.1.4'
O O 0.0106 0.0060 'International Tables Vol C Tables 4.2.6.8 and 6.1.1.4'

loop_
_geom_angle_atom_site_label_1
_geom_angle_atom_site_label_2
_geom_angle_atom_site_label_3
_geom_angle_site_symmetry_1
_geom_angle_site_symmetry_3
_geom_angle
O1 C1 O2 . . 111.0(3)
O1 C1 H1C . . 109.4
O2 C1 H1C . . 109.4
O1 C1 H1D . . 109.4
O2 C1 H1D . . 109.4
H1C C1 H1D . . 108.0
C11 O1 C1 . . 117.6(3)
C21 O2 C1 . . 118.6(3)
C14 N1 H1A . . 114(2)
C14 N1 H1B . . 111(2)
H1A N1 H1B . . 115(3)
C24 N2 H2A . . 120(2)
C24 N2 H2B . . 114(2)
H2A N2 H2B . . 114(3)
C16 C11 C12 . . 120.0(3)
C16 C11 O1 . . 117.4(3)
C12 C11 O1 . . 122.4(3)
C11 C12 C13 . . 119.0(3)
C11 C12 H12 . . 120.5
C13 C12 H12 . . 120.5
C14 C13 C12 . . 121.4(3)
C14 C13 H13 . . 119.3
C12 C13 H13 . . 119.3
C15 C14 C13 . . 118.7(3)
C15 C14 N1 . . 121.9(3)
C13 C14 N1 . . 119.3(3)
C14 C15 C16 . . 120.3(3)
C14 C15 H15 . . 119.8
C16 C15 H15 . . 119.8
C11 C16 C15 . . 120.5(3)
C11 C16 H16 . . 119.7
C15 C16 H16 . . 119.7
C22 C21 C26 . . 120.8(3)
C22 C21 O2 . . 115.9(3)
C26 C21 O2 . . 123.4(4)
C21 C22 C23 . . 119.6(3)
C21 C22 H22 . . 120.2
C23 C22 H22 . . 120.2
C22 C23 C24 . . 121.0(4)
C22 C23 H23 . . 119.5
C24 C23 H23 . . 119.5
C25 C24 C23 . . 118.0(3)
C25 C24 N2 . . 122.0(3)
C23 C24 N2 . . 119.9(4)
C24 C25 C26 . . 121.7(3)
C24 C25 H25 . . 119.2
C26 C25 H25 . . 119.2
C25 C26 C21 . . 118.9(3)
C25 C26 H26 . . 120.5
C21 C26 H26 . . 120.5
O1A C1A O1A . 2_556 114.6(4)
O1A C1A H1A3 . . 108.6
O1A C1A H1A3 2_556 . 108.6
C11A O1A C1A . . 116.0(3)
C14A N1A H1A1 . . 108(2)
C14A N1A H1A2 . . 114(2)
H1A1 N1A H1A2 . . 111(3)
C12A C11A C16A . . 120.7(3)
C12A C11A O1A . . 124.5(4)
C16A C11A O1A . . 114.8(3)
C11A C12A C13A . . 119.1(4)
C11A C12A H12A . . 120.5
C13A C12A H12A . . 120.5
C12A C13A C14A . . 121.4(3)
C12A C13A H13A . . 119.3
C14A C13A H13A . . 119.3
C15A C14A C13A . . 118.0(3)
C15A C14A N1A . . 120.7(4)
C13A C14A N1A . . 121.2(3)
C14A C15A C16A . . 121.3(4)
C14A C15A H15A . . 119.4
C16A C15A H15A . . 119.4
C15A C16A C11A . . 119.4(3)
C15A C16A H16A . . 120.3
C11A C16A H16A . . 120.3
O1B C1B O1B . 2_656 111.9(4)
O1B C1B H1B3 . . 109.2
O1B C1B H1B3 2_656 . 109.2
C11B O1B C1B . . 116.5(3)
C14B N1B H1B1 . . 113(2)
C14B N1B H1B2 . . 104(2)
H1B1 N1B H1B2 . . 112(3)
C12B C11B C16B . . 119.4(3)
C12B C11B O1B . . 116.4(3)
C16B C11B O1B . . 123.9(3)
C11B C12B C13B . . 120.7(3)
C11B C12B H12B . . 119.6
C13B C12B H12B . . 119.6
C14B C13B C12B . . 120.3(3)
C14B C13B H13B . . 119.9
C12B C13B H13B . . 119.9
C15B C14B C13B . . 118.3(3)
C15B C14B N1B . . 120.2(3)
C13B C14B N1B . . 121.3(3)
C14B C15B C16B . . 121.4(3)
C14B C15B H15B . . 119.3
C16B C15B H15B . . 119.3
C11B C16B C15B . . 120.0(3)
C11B C16B H16B . . 120.0
C15B C16B H16B . . 120.0

loop_
_geom_bond_atom_site_label_1
_geom_bond_atom_site_label_2
_geom_bond_site_symmetry_2
_geom_bond_distance
C1 O1 . 1.419(4)
C1 O2 . 1.423(4)
C1 H1C . 0.9900
C1 H1D . 0.9900
O1 C11 . 1.406(4)
O2 C21 . 1.410(4)
N1 C14 . 1.417(5)
N1 H1A . 0.92(3)
N1 H1B . 0.91(3)
N2 C24 . 1.412(5)
N2 H2A . 0.91(3)
N2 H2B . 0.91(3)
C11 C16 . 1.387(5)
C11 C12 . 1.390(4)
C12 C13 . 1.397(4)
C12 H12 . 0.9500
C13 C14 . 1.395(5)
C13 H13 . 0.9500
C14 C15 . 1.388(4)
C15 C16 . 1.393(4)
C15 H15 . 0.9500
C16 H16 . 0.9500
C21 C22 . 1.381(5)
C21 C26 . 1.396(4)
C22 C23 . 1.395(4)
C22 H22 . 0.9500
C23 C24 . 1.406(5)
C23 H23 . 0.9500
C24 C25 . 1.390(5)
C25 C26 . 1.395(4)
C25 H25 . 0.9500
C26 H26 . 0.9500
C1A O1A . 1.412(4)
C1A O1A 2_556 1.412(4)
C1A H1A3 . 0.9900
O1A C11A . 1.409(4)
N1A C14A . 1.413(5)
N1A H1A1 . 0.92(3)
N1A H1A2 . 0.92(3)
C11A C12A . 1.385(5)
C11A C16A . 1.395(5)
C12A C13A . 1.400(4)
C12A H12A . 0.9500
C13A C14A . 1.402(5)
C13A H13A . 0.9500
C14A C15A . 1.394(5)
C15A C16A . 1.394(4)
C15A H15A . 0.9500
C16A H16A . 0.9500
C1B O1B . 1.416(4)
C1B O1B 2_656 1.416(4)
C1B H1B3 . 0.9900
O1B C11B . 1.406(4)
N1B C14B . 1.420(5)
N1B H1B1 . 0.91(3)
N1B H1B2 . 0.90(3)
C11B C12B . 1.385(5)
C11B C16B . 1.389(4)
C12B C13B . 1.403(4)
C12B H12B . 0.9500
C13B C14B . 1.399(4)
C13B H13B . 0.9500
C14B C15B . 1.393(5)
C15B C16B . 1.395(4)
C15B H15B . 0.9500
C16B H16B . 0.9500

loop_
_geom_hbond_atom_site_label_D
_geom_hbond_atom_site_label_H
_geom_hbond_atom_site_label_A
_geom_hbond_site_symmetry_A
_geom_hbond_distance_DH
_geom_hbond_distance_HA
_geom_hbond_distance_DA
_geom_hbond_angle_DHA
N1 H1A N1B 1_554 0.92(3) 2.31(2) 3.158(5) 154(3)
N1 H1B O1A 8_565 0.91(3) 2.52(2) 3.223(4) 134(3)
N2 H2A O1B 8_465 0.91(2) 2.38(2) 3.261(4) 163(3)
N2 H2B N1A . 0.91(3) 2.23(3) 3.129(5) 167(3)
N1A H1A1 N1 4 0.92(3) 2.31(3) 3.208(5) 165(3)
N1A H1A2 O2 7_566 0.92(3) 2.303(14) 3.196(4) 165(3)
N1B H1B1 N2 4_556 0.91(3) 2.26(2) 3.097(5) 152(3)
N1B H1B2 O1 7_566 0.90(3) 2.48(2) 3.285(4) 149(3)

loop_
_geom_torsion_atom_site_label_1
_geom_torsion_atom_site_label_2
_geom_torsion_atom_site_label_3
_geom_torsion_atom_site_label_4
_geom_torsion_site_symmetry_1
_geom_torsion
_geom_torsion_publ_flag
O2 C1 O1 C11 . 83.0(3) y
O1 C1 O2 C21 . 85.5(3) y
C1 O1 C11 C16 . -147.0(3) ?
C1 O1 C11 C12 . 37.5(5) ?
C16 C11 C12 C13 . 0.6(5) ?
O1 C11 C12 C13 . 176.0(3) ?
C11 C12 C13 C14 . -0.9(5) ?
C12 C13 C14 C15 . 0.8(5) ?
C12 C13 C14 N1 . -175.4(4) ?
C13 C14 C15 C16 . -0.2(6) ?
N1 C14 C15 C16 . 175.8(4) ?
C12 C11 C16 C15 . -0.1(5) ?
O1 C11 C16 C15 . -175.8(3) ?
C14 C15 C16 C11 . -0.1(6) ?
C1 O2 C21 C22 . 163.7(3) ?
C1 O2 C21 C26 . -15.6(5) ?
C26 C21 C22 C23 . 1.5(5) ?
O2 C21 C22 C23 . -177.8(3) ?
C21 C22 C23 C24 . -1.3(5) ?
C22 C23 C24 C25 . 0.7(5) ?
C22 C23 C24 N2 . 178.8(3) ?
C23 C24 C25 C26 . -0.4(5) ?
N2 C24 C25 C26 . -178.4(3) ?
C24 C25 C26 C21 . 0.6(5) ?
C22 C21 C26 C25 . -1.2(5) ?
O2 C21 C26 C25 . 178.1(3) ?
O1A C1A O1A C11A 2_556 82.6(3) y
C1A O1A C11A C12A . -13.4(5) ?
C1A O1A C11A C16A . 166.0(3) ?
C16A C11A C12A C13A . -0.8(5) ?
O1A C11A C12A C13A . 178.5(3) ?
C11A C12A C13A C14A . 0.1(5) ?
C12A C13A C14A C15A . 0.7(5) ?
C12A C13A C14A N1A . -177.5(3) ?
C13A C14A C15A C16A . -0.8(5) ?
N1A C14A C15A C16A . 177.4(3) ?
C14A C15A C16A C11A . 0.1(5) ?
C12A C11A C16A C15A . 0.7(5) ?
O1A C11A C16A C15A . -178.7(3) ?
O1B C1B O1B C11B 2_656 80.0(3) y
C1B O1B C11B C12B . -146.8(3) ?
C1B O1B C11B C16B . 39.9(5) ?
C16B C11B C12B C13B . -0.4(6) ?
O1B C11B C12B C13B . -174.0(3) ?
C11B C12B C13B C14B . 0.2(6) ?
C12B C13B C14B C15B . 0.5(6) ?
C12B C13B C14B N1B . 174.6(4) ?
C13B C14B C15B C16B . -0.9(6) ?
N1B C14B C15B C16B . -175.1(4) ?
C12B C11B C16B C15B . 0.0(6) ?
O1B C11B C16B C15B . 173.0(4) ?
C14B C15B C16B C11B . 0.7(6) ?
